data_2236103
loop_
_publ_author_name
'Khalaji, Aliakbar Dehno'
'Fejfarov\'a, Karla'
'Du\<sek, Michal'

_publ_section_title
;
 4-[(<i>E</i>)-(4-Ethoxyphenyl)iminomethyl]phenol
;
_journal_coeditor_code BT5991
_journal_issue 9
_journal_name_full 'Acta Crystallographica Section E'
_journal_page_first o2646
_journal_paper_doi 10.1107/S1600536812034253
_journal_volume 68
_journal_year 2012
_chemical_formula_iupac 'C15 H15 N1 O2'
_chemical_formula_moiety 'C15 H15 N1 O2'
_chemical_formula_sum 'C15 H15 N O2'
_chemical_formula_weight 241.3
_chemical_name_systematic
;
4-[(<i>E</i>)-(4-Ethoxyphenyl)iminomethyl]phenol
;
_space_group_IT_number 61
_symmetry_cell_setting orthorhombic
_symmetry_space_group_name_Hall '-P 2ac 2ab'
_symmetry_space_group_name_H-M 'P b c a'
_cell_angle_alpha 90
_cell_angle_beta 90
_cell_angle_gamma 90
_cell_formula_units_Z 8
_cell_length_a 10.9155(2)
_cell_length_b 9.4056(2)
_cell_length_c 25.0422(5)
_cell_measurement_reflns_used 14821
_cell_measurement_temperature 120
_cell_measurement_theta_max 61.05
_cell_measurement_theta_min 3.53
_cell_volume 2571.00(9)
_computing_cell_refinement 'CrysAlis PRO (Agilent, 2011)'
_computing_data_collection 'CrysAlis PRO (Agilent, 2011)'
_computing_data_reduction 'CrysAlis PRO (Agilent, 2011)'
_computing_molecular_graphics 'DIAMOND (Brandenburg & Putz, 2005)'
_computing_publication_material 'JANA2006 (Pet\<r\'i\<cek <i>et al.</i>, 2006)'
_computing_structure_refinement 'JANA2006 (Pet\<r\'i\<cek <i>et al.</i>, 2006)'
_computing_structure_solution 'SIR2002 (Burla <i>et al.</i>, 2003)'
_diffrn_ambient_temperature 120
_diffrn_detector_area_resol_mean 10.3784
_diffrn_measured_fraction_theta_full 0.99
_diffrn_measured_fraction_theta_max 0.99
_diffrn_measurement_device 'four-cycle diffractometer'
_diffrn_measurement_device_type
;
Agilent Xcalibur diffractometer with an Atlas (Gemini ultra Cu) detector
;
_diffrn_measurement_method 'Rotation method data acquisition using \w scans'
_diffrn_radiation_monochromator mirror
_diffrn_radiation_source 'Enhance Ultra (Cu) X-ray Source'
_diffrn_radiation_type 'Cu K\a'
_diffrn_radiation_wavelength 1.5418
_diffrn_reflns_av_R_equivalents 0.028
_diffrn_reflns_av_sigmaI/netI 0.0085
_diffrn_reflns_limit_h_max 12
_diffrn_reflns_limit_h_min -12
_diffrn_reflns_limit_k_max 10
_diffrn_reflns_limit_k_min -10
_diffrn_reflns_limit_l_max 27
_diffrn_reflns_limit_l_min -28
_diffrn_reflns_number 22644
_diffrn_reflns_reduction_process
;
Integration of the CCD images was done by program CrysAlis PRO
(Agilent, 2011). The same program was used for indexing of the
crystal shape and absorption correction.
;
_diffrn_reflns_theta_full 61.14
_diffrn_reflns_theta_max 61.14
_diffrn_reflns_theta_min 3.53
_exptl_absorpt_coefficient_mu 0.666
_exptl_absorpt_correction_T_max 1
_exptl_absorpt_correction_T_min 0.795
_exptl_absorpt_correction_type multi-scan
_exptl_absorpt_process_details
;
(CrysAlis PRO; Agilent, 2011)
;
_exptl_crystal_colour 'light yellow'
_exptl_crystal_density_diffrn 1.2463
_exptl_crystal_density_method 'not measured'
_exptl_crystal_description plate
_exptl_crystal_F_000 1024
_exptl_crystal_size_max 0.536
_exptl_crystal_size_mid 0.199
_exptl_crystal_size_min 0.027
_refine_diff_density_max 0.11
_refine_diff_density_min -0.11
_refine_ls_extinction_method none
_refine_ls_goodness_of_fit_ref 1.71
_refine_ls_hydrogen_treatment mixed
_refine_ls_number_constraints 57
_refine_ls_number_parameters 166
_refine_ls_number_reflns 1978
_refine_ls_number_restraints 0
_refine_ls_R_factor_all 0.0339
_refine_ls_R_factor_gt 0.0306
_refine_ls_shift/su_max 0.0057
_refine_ls_shift/su_mean 0.0006
_refine_ls_structure_factor_coef Fsqd
_refine_ls_weighting_details w=1/(\s^2^(I)+0.0025000002I^2^)
_refine_ls_weighting_scheme sigma
_refine_ls_wR_factor_gt 0.0998
_refine_ls_wR_factor_ref 0.1033
_reflns_number_gt 1780
_reflns_number_total 1978
_reflns_threshold_expression I>3\s(I)
_cod_data_source_file bt5991.cif
_cod_data_source_block I
_cod_original_formula_sum 'C15 H15 N1 O2'
_cod_database_code 2236103
_cod_database_fobs_code 2236103

loop_
_symmetry_equiv_pos_site_id
_symmetry_equiv_pos_as_xyz
1 x,y,z
2 -x+1/2,-y,z+1/2
3 -x,y+1/2,-z+1/2
4 x+1/2,-y+1/2,-z
5 -x,-y,-z
6 x+1/2,y,-z+1/2
7 x,-y+1/2,z+1/2
8 -x+1/2,y+1/2,z

loop_
_atom_site_type_symbol
_atom_site_label
_atom_site_fract_x
_atom_site_fract_y
_atom_site_fract_z
_atom_site_U_iso_or_equiv
_atom_site_adp_type
_atom_site_calc_flag
_atom_site_refinement_flags
_atom_site_occupancy
_atom_site_symmetry_multiplicity
O O1 -0.08099(8) 0.58106(10) 0.55939(4) 0.0344(3) Uani d . 1 8
O O2 0.50129(8) -0.13939(9) 0.85269(3) 0.0251(3) Uani d . 1 8
N N1 0.26997(8) 0.30259(10) 0.68326(4) 0.0196(3) Uani d . 1 8
C C1 0.18053(10) 0.37189(12) 0.65100(4) 0.0200(3) Uani d . 1 8
C C2 0.06035(11) 0.32217(13) 0.64660(4) 0.0234(4) Uani d . 1 8
C C3 -0.02398(11) 0.39425(13) 0.61577(5) 0.0260(4) Uani d . 1 8
C C4 0.00974(12) 0.51683(14) 0.58837(4) 0.0259(4) Uani d . 1 8
C C5 0.12999(11) 0.56466(13) 0.59109(5) 0.0251(4) Uani d . 1 8
C C6 0.21487(11) 0.49095(12) 0.62174(5) 0.0228(4) Uani d . 1 8
C C7 -0.04877(15) 0.70560(14) 0.52934(5) 0.0357(4) Uani d . 1 8
C C8 -0.16378(16) 0.75963(18) 0.50327(7) 0.0509(5) Uani d . 1 8
C C9 0.23493(11) 0.24457(11) 0.72715(5) 0.0208(4) Uani d . 1 8
C C10 0.42099(10) 0.09397(12) 0.74119(5) 0.0198(4) Uani d . 1 8
C C11 0.48630(10) -0.00196(12) 0.77159(4) 0.0199(4) Uani d . 1 8
C C12 0.44379(10) -0.04176(12) 0.82220(4) 0.0205(4) Uani d . 1 8
C C13 0.33635(10) 0.01912(12) 0.84201(5) 0.0230(4) Uani d . 1 8
C C14 0.27084(11) 0.11386(12) 0.81106(4) 0.0228(4) Uani d . 1 8
C C15 0.31179(10) 0.15335(12) 0.76005(4) 0.0202(4) Uani d . 1 8
H H2 0.036296 0.23732 0.665154 0.028 Uiso calc R 1 8
H H3 -0.106486 0.35958 0.613196 0.0313 Uiso calc R 1 8
H H5 0.154298 0.648332 0.571861 0.0301 Uiso calc R 1 8
H H6 0.298437 0.52267 0.622731 0.0273 Uiso calc R 1 8
H H7a 0.009871 0.680691 0.502344 0.0429 Uiso calc R 1 8
H H7b -0.017107 0.776855 0.553066 0.0429 Uiso calc R 1 8
H H8a -0.144624 0.840538 0.481436 0.0764 Uiso calc R 1 8
H H8b -0.198521 0.686045 0.48144 0.0764 Uiso calc R 1 8
H H8c -0.221636 0.786824 0.530273 0.0764 Uiso calc R 1 8
H H9 0.152732 0.262562 0.738996 0.0249 Uiso calc R 1 8
H H10 0.450945 0.120386 0.706538 0.0237 Uiso calc R 1 8
H H11 0.561133 -0.041581 0.758022 0.0239 Uiso calc R 1 8
H H13 0.308026 -0.0049 0.877165 0.0276 Uiso calc R 1 8
H H14 0.196003 0.153391 0.82466 0.0273 Uiso calc R 1 8
H H2o 0.5725(16) -0.1625(16) 0.8374(6) 0.0377 Uiso d T 1 8

loop_
_atom_site_aniso_label
_atom_site_aniso_U_11
_atom_site_aniso_U_22
_atom_site_aniso_U_33
_atom_site_aniso_U_12
_atom_site_aniso_U_13
_atom_site_aniso_U_23
_atom_site_aniso_type_symbol
O1 0.0303(5) 0.0399(6) 0.0330(5) 0.0097(4) -0.0083(4) 0.0063(4) O
O2 0.0188(5) 0.0286(5) 0.0279(5) 0.0040(3) 0.0011(3) 0.0074(3) O
N1 0.0168(5) 0.0182(5) 0.0238(5) -0.0005(4) -0.0022(4) -0.0012(4) N
C1 0.0181(6) 0.0208(6) 0.0210(6) 0.0025(4) 0.0003(4) -0.0033(5) C
C2 0.0218(6) 0.0235(7) 0.0248(6) -0.0005(5) -0.0009(5) -0.0002(5) C
C3 0.0180(6) 0.0325(7) 0.0277(7) 0.0002(5) -0.0020(5) -0.0016(5) C
C4 0.0263(7) 0.0303(7) 0.0212(6) 0.0081(5) -0.0028(5) -0.0019(5) C
C5 0.0281(7) 0.0243(6) 0.0229(6) 0.0017(5) 0.0022(5) 0.0005(5) C
C6 0.0204(6) 0.0238(6) 0.0241(6) -0.0003(5) 0.0014(5) -0.0020(5) C
C7 0.0496(9) 0.0313(7) 0.0262(7) 0.0121(6) -0.0067(6) 0.0008(5) C
C8 0.0644(11) 0.0465(9) 0.0418(9) 0.0231(8) -0.0190(8) -0.0003(7) C
C9 0.0166(6) 0.0199(6) 0.0259(7) -0.0002(4) -0.0001(5) -0.0030(5) C
C10 0.0176(6) 0.0207(6) 0.0209(6) -0.0030(4) -0.0007(4) -0.0011(4) C
C11 0.0154(6) 0.0205(6) 0.0239(6) -0.0006(4) -0.0010(4) -0.0023(5) C
C12 0.0169(6) 0.0196(6) 0.0249(6) -0.0035(4) -0.0041(4) -0.0005(5) C
C13 0.0190(6) 0.0271(7) 0.0228(6) -0.0026(5) 0.0014(5) 0.0015(5) C
C14 0.0167(6) 0.0248(6) 0.0267(6) 0.0005(5) 0.0007(5) -0.0014(5) C
C15 0.0171(6) 0.0193(6) 0.0243(6) -0.0030(4) -0.0026(5) -0.0025(5) C

loop_
_atom_type_symbol
_atom_type_scat_dispersion_real
_atom_type_scat_dispersion_imag
_atom_type_scat_source
C 0.0181 0.0091 'International Tables Vol C tables 4.2.6.8 and 6.1.1.1'
H 0.0000 0.0000 'International Tables Vol C tables 4.2.6.8 and 6.1.1.1'
N 0.0311 0.0180 'International Tables Vol C tables 4.2.6.8 and 6.1.1.1'
O 0.0492 0.0322 'International Tables Vol C tables 4.2.6.8 and 6.1.1.1'

loop_
_geom_angle_atom_site_label_1
_geom_angle_atom_site_label_2
_geom_angle_atom_site_label_3
_geom_angle
C4 O1 C7 117.43(10)
C12 O2 H2o 109.1(9)
C1 N1 C9 118.37(9)
N1 C1 C2 122.33(10)
N1 C1 C6 118.86(10)
C2 C1 C6 118.78(10)
C1 C2 C3 120.40(11)
C1 C2 H2 119.8
C3 C2 H2 119.8
C2 C3 C4 120.45(11)
C2 C3 H3 119.77
C4 C3 H3 119.77
O1 C4 C3 115.84(11)
O1 C4 C5 124.54(11)
C3 C4 C5 119.61(11)
C4 C5 C6 119.73(11)
C4 C5 H5 120.14
C6 C5 H5 120.14
C1 C6 C5 120.91(11)
C1 C6 H6 119.54
C5 C6 H6 119.54
O1 C7 C8 107.38(12)
O1 C7 H7a 109.47
O1 C7 H7b 109.47
C8 C7 H7a 109.47
C8 C7 H7b 109.47
H7a C7 H7b 111.48
C7 C8 H8a 109.47
C7 C8 H8b 109.47
C7 C8 H8c 109.47
H8a C8 H8b 109.47
H8a C8 H8c 109.47
H8b C8 H8c 109.47
N1 C9 C15 124.24(10)
N1 C9 H9 117.88
C15 C9 H9 117.88
C11 C10 C15 121.02(10)
C11 C10 H10 119.49
C15 C10 H10 119.49
C10 C11 C12 120.21(10)
C10 C11 H11 119.89
C12 C11 H11 119.9
O2 C12 C11 122.68(10)
O2 C12 C13 117.95(10)
C11 C12 C13 119.35(10)
C12 C13 C14 120.02(11)
C12 C13 H13 119.99
C14 C13 H13 119.99
C13 C14 C15 121.12(10)
C13 C14 H14 119.44
C15 C14 H14 119.44
C9 C15 C10 122.37(10)
C9 C15 C14 119.18(10)
C10 C15 C14 118.24(10)

loop_
_geom_bond_atom_site_label_1
_geom_bond_atom_site_label_2
_geom_bond_distance
O1 C4 1.3684(15)
O1 C7 1.4360(16)
O2 C12 1.3492(14)
O2 H2o 0.894(17)
N1 C1 1.4250(14)
N1 C9 1.2853(14)
C1 C2 1.3971(16)
C1 C6 1.3897(16)
C2 C3 1.3795(17)
C2 H2 0.96
C3 C4 1.3913(17)
C3 H3 0.96
C4 C5 1.3892(17)
C5 C6 1.3887(16)
C5 H5 0.96
C6 H6 0.96
C7 C8 1.504(2)
C7 H7a 0.96
C7 H7b 0.96
C8 H8a 0.96
C8 H8b 0.96
C8 H8c 0.96
C9 C15 1.4557(16)
C9 H9 0.96
C10 C11 1.3791(16)
C10 C15 1.3985(15)
C10 H10 0.96
C11 C12 1.4006(15)
C11 H11 0.96
C12 C13 1.3961(16)
C13 C14 1.3807(16)
C13 H13 0.96
C14 C15 1.4033(16)
C14 H14 0.96

loop_
_geom_hbond_atom_site_label_D
_geom_hbond_atom_site_label_H
_geom_hbond_atom_site_label_A
_geom_hbond_site_symmetry_A
_geom_hbond_distance_DH
_geom_hbond_distance_HA
_geom_hbond_distance_DA
_geom_hbond_angle_DHA
_geom_hbond_publ_flag
C7 H7b O2 6_466 0.96 2.50 3.3393(15) 146.6 yes
O2 H2o N1 3_646 0.894(17) 1.825(17) 2.7098(12) 170.0(14) yes

loop_
_geom_torsion_atom_site_label_1
_geom_torsion_atom_site_label_2
_geom_torsion_atom_site_label_3
_geom_torsion_atom_site_label_4
_geom_torsion
C4 O1 C7 C8 -177.51(11)
C9 N1 C1 C2 -35.10(15)
C9 N1 C1 C6 146.67(11)
N1 C9 C15 C10 -15.04(18)
N1 C9 C15 C14 170.16(11)

loop_
_cod_related_entry_id
_cod_related_entry_database
_cod_related_entry_code
1 ChemSpider 12624656
